data_1565807
loop_
_publ_author_name
'Li, Guo-Qiang'
'Chen, Chong'
'Ji, Jiao'
'Jia, Ai-Quan'
'Zhang, Qian-Feng'

_publ_section_title
;
 Ruthenium(II) complexes with \a- or \b-dithionaphthoato ligands
;
_journal_name_full 'Inorganica Chimica Acta'
_journal_page_first 119173
_journal_paper_doi 10.1016/j.ica.2019.119173
_journal_volume 498
_journal_year 2019
_chemical_formula_sum 'C30 H26 Ru S4'
_chemical_formula_weight 615.82
_space_group_crystal_system monoclinic
_space_group_IT_number 14
_space_group_name_Hall '-P 2ybc'
_space_group_name_H-M_alt 'P 1 21/c 1'
_atom_sites_solution_hydrogens geom
_audit_creation_method SHELXL-2014/7
_cell_angle_alpha 90
_cell_angle_beta 93.172(3)
_cell_angle_gamma 90
_cell_formula_units_Z 4
_cell_length_a 16.203(4)
_cell_length_b 14.195(4)
_cell_length_c 11.802(3)
_cell_measurement_reflns_used 3703
_cell_measurement_temperature 296(2)
_cell_measurement_theta_max 24.26
_cell_measurement_theta_min 2.25
_cell_volume 2710.3(12)
_computing_structure_refinement 'SHELXL-2014/7 (Sheldrick, 2014)'
_diffrn_ambient_temperature 296(2)
_diffrn_measured_fraction_theta_full 0.996
_diffrn_measured_fraction_theta_max 0.989
_diffrn_measurement_device_type 'CCD area detector'
_diffrn_measurement_method 'phi and omega scans'
_diffrn_radiation_type MoK\a
_diffrn_radiation_wavelength 0.71073
_diffrn_reflns_av_R_equivalents 0.0388
_diffrn_reflns_av_unetI/netI 0.0503
_diffrn_reflns_Laue_measured_fraction_full 0.996
_diffrn_reflns_Laue_measured_fraction_max 0.989
_diffrn_reflns_limit_h_max 21
_diffrn_reflns_limit_h_min -20
_diffrn_reflns_limit_k_max 15
_diffrn_reflns_limit_k_min -18
_diffrn_reflns_limit_l_max 15
_diffrn_reflns_limit_l_min -11
_diffrn_reflns_number 16843
_diffrn_reflns_point_group_measured_fraction_full 0.996
_diffrn_reflns_point_group_measured_fraction_max 0.989
_diffrn_reflns_theta_full 25.242
_diffrn_reflns_theta_max 27.559
_diffrn_reflns_theta_min 2.246
_exptl_absorpt_coefficient_mu 0.905
_exptl_absorpt_correction_type multi-scan
_exptl_absorpt_process_details sadabs
_exptl_crystal_colour red
_exptl_crystal_density_diffrn 1.509
_exptl_crystal_description block
_exptl_crystal_F_000 1256
_exptl_crystal_size_max 0.310
_exptl_crystal_size_mid 0.220
_exptl_crystal_size_min 0.190
_exptl_transmission_factor_max 0.842
_exptl_transmission_factor_min 0.787
_refine_diff_density_max 0.403
_refine_diff_density_min -0.362
_refine_diff_density_rms 0.072
_refine_ls_extinction_coef .
_refine_ls_extinction_method none
_refine_ls_goodness_of_fit_ref 0.819
_refine_ls_hydrogen_treatment constr
_refine_ls_matrix_type full
_refine_ls_number_parameters 316
_refine_ls_number_reflns 6191
_refine_ls_number_restraints 0
_refine_ls_restrained_S_all 0.819
_refine_ls_R_factor_all 0.0572
_refine_ls_R_factor_gt 0.0356
_refine_ls_shift/su_max 0.000
_refine_ls_shift/su_mean 0.000
_refine_ls_structure_factor_coef Fsqd
_refine_ls_weighting_details 'w=1/[\s^2^(Fo^2^)+(0.0790P)^2^+0.8533P] where P=(Fo^2^+2Fc^2^)/3'
_refine_ls_weighting_scheme calc
_refine_ls_wR_factor_gt 0.0944
_refine_ls_wR_factor_ref 0.1143
_reflns_Friedel_coverage 0.000
_reflns_Friedel_fraction_full .
_reflns_Friedel_fraction_max .
_reflns_number_gt 4491
_reflns_number_total 6191
_reflns_threshold_expression 'I > 2\s(I)'
_cod_data_source_file 6.cif
_cod_data_source_block 6
_cod_original_sg_symbol_H-M 'P 21/c'
_cod_database_code 1565807
_shelx_shelxl_version_number 2014/7
_shelx_space_group_comment
;
The symmetry employed for this shelxl refinement is uniquely defined
by the following loop, which should always be used as a source of
symmetry information in preference to the above space-group names.
They are only intended as comments.
;
_shelx_estimated_absorpt_t_min 0.767
_shelx_estimated_absorpt_t_max 0.847

loop_
_space_group_symop_operation_xyz
'x, y, z'
'-x, y+1/2, -z+1/2'
'-x, -y, -z'
'x, -y-1/2, z-1/2'

loop_
_atom_site_label
_atom_site_type_symbol
_atom_site_fract_x
_atom_site_fract_y
_atom_site_fract_z
_atom_site_U_iso_or_equiv
_atom_site_adp_type
_atom_site_occupancy
_atom_site_site_symmetry_order
_atom_site_calc_flag
_atom_site_refinement_flags_posn
_atom_site_refinement_flags_adp
_atom_site_refinement_flags_occupancy
_atom_site_disorder_assembly
_atom_site_disorder_group
Ru1 Ru 0.85200(2) 0.15295(2) 0.75877(2) 0.03330(10) Uani 1 1 d . . . . .
S1 S 0.85191(6) 0.29856(6) 0.86313(6) 0.0431(2) Uani 1 1 d . . . . .
S2 S 0.79809(5) 0.27441(6) 0.63671(6) 0.03920(19) Uani 1 1 d . . . . .
S3 S 0.71787(6) 0.12007(7) 0.82414(8) 0.0487(2) Uani 1 1 d . . . . .
S4 S 0.78431(5) 0.04312(6) 0.63241(7) 0.0424(2) Uani 1 1 d . . . . .
C1 C 0.9814(2) 0.1928(3) 0.7299(3) 0.0442(8) Uani 1 1 d . . . . .
H1 H 0.9871 0.2557 0.6970 0.053 Uiso 1 1 calc R U . . .
C2 C 1.0406(3) 0.1740(3) 0.8325(3) 0.0590(10) Uani 1 1 d . . . . .
H2A H 1.0786 0.1244 0.8133 0.071 Uiso 1 1 calc R U . . .
H2B H 1.0729 0.2304 0.8488 0.071 Uiso 1 1 calc R U . . .
C3 C 0.9981(3) 0.1453(3) 0.9388(3) 0.0553(10) Uani 1 1 d . . . . .
H3A H 1.0343 0.1033 0.9831 0.066 Uiso 1 1 calc R U . . .
H3B H 0.9897 0.2011 0.9843 0.066 Uiso 1 1 calc R U . . .
C4 C 0.9157(2) 0.0971(2) 0.9154(3) 0.0455(8) Uani 1 1 d . . . . .
H4 H 0.8811 0.0955 0.9809 0.055 Uiso 1 1 calc R U . . .
C5 C 0.9022(2) 0.0226(2) 0.8408(3) 0.0461(8) Uani 1 1 d . . . . .
H5 H 0.8595 -0.0215 0.8633 0.055 Uiso 1 1 calc R U . . .
C6 C 0.9696(3) -0.0234(3) 0.7739(3) 0.0585(10) Uani 1 1 d . . . . .
H6A H 0.9567 -0.0897 0.7637 0.070 Uiso 1 1 calc R U . . .
H6B H 1.0218 -0.0191 0.8180 0.070 Uiso 1 1 calc R U . . .
C7 C 0.9795(2) 0.0213(3) 0.6575(3) 0.0532(9) Uani 1 1 d . . . . .
H7A H 1.0366 0.0146 0.6381 0.064 Uiso 1 1 calc R U . . .
H7B H 0.9455 -0.0131 0.6014 0.064 Uiso 1 1 calc R U . . .
C8 C 0.9563(2) 0.1239(3) 0.6509(3) 0.0432(8) Uani 1 1 d . . . . .
H8 H 0.9479 0.1477 0.5732 0.052 Uiso 1 1 calc R U . . .
C9 C 0.8081(2) 0.3506(2) 0.7463(3) 0.0367(7) Uani 1 1 d . . . . .
C10 C 0.78093(19) 0.4490(2) 0.7405(3) 0.0372(7) Uani 1 1 d . . . . .
C11 C 0.7980(2) 0.5084(2) 0.8299(3) 0.0409(7) Uani 1 1 d . . . . .
H11 H 0.8254 0.4849 0.8952 0.049 Uiso 1 1 calc R U . . .
C12 C 0.7754(2) 0.6048(2) 0.8262(3) 0.0457(8) Uani 1 1 d . . . . .
C13 C 0.7988(3) 0.6682(3) 0.9154(4) 0.0614(11) Uani 1 1 d . . . . .
H13 H 0.8282 0.6459 0.9797 0.074 Uiso 1 1 calc R U . . .
C14 C 0.7788(3) 0.7612(3) 0.9078(4) 0.0796(14) Uani 1 1 d . . . . .
H14 H 0.7951 0.8023 0.9662 0.096 Uiso 1 1 calc R U . . .
C15 C 0.7336(4) 0.7943(3) 0.8119(5) 0.0884(16) Uani 1 1 d . . . . .
H15 H 0.7195 0.8578 0.8076 0.106 Uiso 1 1 calc R U . . .
C16 C 0.7099(3) 0.7367(3) 0.7254(4) 0.0769(13) Uani 1 1 d . . . . .
H16 H 0.6795 0.7609 0.6629 0.092 Uiso 1 1 calc R U . . .
C17 C 0.7308(3) 0.6396(3) 0.7284(4) 0.0565(10) Uani 1 1 d . . . . .
C18 C 0.7114(3) 0.5762(3) 0.6385(3) 0.0600(10) Uani 1 1 d . . . . .
H18 H 0.6807 0.5975 0.5747 0.072 Uiso 1 1 calc R U . . .
C19 C 0.7365(2) 0.4844(3) 0.6429(3) 0.0519(9) Uani 1 1 d . . . . .
H19 H 0.7244 0.4448 0.5814 0.062 Uiso 1 1 calc R U . . .
C20 C 0.7006(2) 0.0493(2) 0.7105(3) 0.0429(8) Uani 1 1 d . . . . .
C21 C 0.6241(2) -0.0022(2) 0.6828(3) 0.0486(9) Uani 1 1 d . . . . .
C22 C 0.5576(3) -0.0017(3) 0.7569(4) 0.0750(13) Uani 1 1 d . . . . .
H22 H 0.5616 0.0335 0.8234 0.090 Uiso 1 1 calc R U . . .
C23 C 0.4881(3) -0.0529(4) 0.7300(5) 0.0915(17) Uani 1 1 d . . . . .
H23 H 0.4450 -0.0514 0.7788 0.110 Uiso 1 1 calc R U . . .
C24 C 0.4794(3) -0.1072(4) 0.6323(5) 0.0720(13) Uani 1 1 d . . . . .
C25 C 0.4081(3) -0.1623(4) 0.6028(7) 0.104(2) Uani 1 1 d . . . . .
H25 H 0.3644 -0.1624 0.6506 0.125 Uiso 1 1 calc R U . . .
C26 C 0.4024(4) -0.2139(5) 0.5084(7) 0.118(3) Uani 1 1 d . . . . .
H26 H 0.3552 -0.2497 0.4920 0.141 Uiso 1 1 calc R U . . .
C27 C 0.4658(4) -0.2149(4) 0.4340(6) 0.111(2) Uani 1 1 d . . . . .
H27 H 0.4609 -0.2513 0.3685 0.133 Uiso 1 1 calc R U . . .
C28 C 0.5361(3) -0.1618(4) 0.4574(5) 0.0861(16) Uani 1 1 d . . . . .
H28 H 0.5783 -0.1617 0.4070 0.103 Uiso 1 1 calc R U . . .
C29 C 0.5440(2) -0.1084(3) 0.5568(4) 0.0605(11) Uani 1 1 d . . . . .
C30 C 0.6158(2) -0.0540(3) 0.5845(3) 0.0499(9) Uani 1 1 d . . . . .
H30 H 0.6583 -0.0534 0.5347 0.060 Uiso 1 1 calc R U . . .

loop_
_atom_site_aniso_label
_atom_site_aniso_U_11
_atom_site_aniso_U_22
_atom_site_aniso_U_33
_atom_site_aniso_U_23
_atom_site_aniso_U_13
_atom_site_aniso_U_12
Ru1 0.04333(17) 0.02771(15) 0.02898(14) 0.00042(9) 0.00304(10) 0.00187(10)
S1 0.0650(6) 0.0310(4) 0.0324(4) 0.0002(3) -0.0065(4) 0.0070(4)
S2 0.0491(5) 0.0360(4) 0.0318(4) 0.0015(3) -0.0043(3) 0.0008(4)
S3 0.0551(5) 0.0442(5) 0.0483(5) -0.0026(4) 0.0171(4) 0.0035(4)
S4 0.0439(5) 0.0396(5) 0.0446(4) -0.0108(4) 0.0106(4) -0.0069(4)
C1 0.0417(19) 0.051(2) 0.0392(17) 0.0038(15) -0.0021(14) -0.0055(16)
C2 0.053(2) 0.071(3) 0.051(2) -0.0012(19) -0.0117(18) -0.003(2)
C3 0.068(3) 0.057(2) 0.0387(19) -0.0010(16) -0.0145(17) 0.0174(19)
C4 0.065(2) 0.042(2) 0.0295(15) 0.0080(14) 0.0017(15) 0.0156(17)
C5 0.061(2) 0.0276(17) 0.0501(19) 0.0118(14) 0.0092(16) 0.0140(15)
C6 0.072(3) 0.044(2) 0.059(2) -0.0020(18) 0.0041(19) 0.0242(19)
C7 0.048(2) 0.062(2) 0.050(2) -0.0118(18) 0.0069(16) 0.0123(18)
C8 0.0416(18) 0.053(2) 0.0353(16) 0.0024(15) 0.0080(14) -0.0003(16)
C9 0.0423(18) 0.0343(17) 0.0334(15) 0.0037(12) 0.0003(13) 0.0004(14)
C10 0.0391(17) 0.0357(17) 0.0371(16) 0.0082(13) 0.0046(13) 0.0005(14)
C11 0.0467(19) 0.0326(17) 0.0440(18) 0.0054(14) 0.0072(14) 0.0065(14)
C12 0.053(2) 0.0334(18) 0.0518(19) 0.0048(15) 0.0128(16) 0.0043(16)
C13 0.083(3) 0.039(2) 0.063(3) 0.0005(17) 0.008(2) 0.0102(19)
C14 0.115(4) 0.037(2) 0.087(3) -0.008(2) 0.012(3) 0.013(2)
C15 0.123(5) 0.034(2) 0.109(4) 0.016(3) 0.016(3) 0.023(3)
C16 0.092(4) 0.048(3) 0.090(3) 0.020(2) -0.001(3) 0.021(2)
C17 0.061(2) 0.041(2) 0.068(3) 0.0127(18) 0.011(2) 0.0112(18)
C18 0.067(3) 0.053(2) 0.059(2) 0.0167(19) -0.0062(19) 0.011(2)
C19 0.064(2) 0.045(2) 0.0459(19) 0.0077(16) -0.0054(17) 0.0031(18)
C20 0.0441(19) 0.0360(18) 0.0494(19) 0.0067(14) 0.0078(15) 0.0022(15)
C21 0.0410(19) 0.0360(19) 0.070(2) 0.0071(17) 0.0102(17) -0.0003(15)
C22 0.058(3) 0.067(3) 0.103(4) 0.000(3) 0.032(3) -0.008(2)
C23 0.051(3) 0.097(4) 0.130(5) 0.019(4) 0.035(3) -0.011(3)
C24 0.042(2) 0.068(3) 0.105(4) 0.028(3) 0.000(2) -0.012(2)
C25 0.051(3) 0.104(5) 0.155(6) 0.053(4) -0.014(3) -0.026(3)
C26 0.079(4) 0.121(6) 0.147(6) 0.050(5) -0.047(4) -0.057(4)
C27 0.104(5) 0.099(5) 0.125(5) 0.018(4) -0.047(4) -0.041(4)
C28 0.074(3) 0.087(4) 0.095(4) 0.004(3) -0.020(3) -0.025(3)
C29 0.048(2) 0.046(2) 0.086(3) 0.018(2) -0.014(2) -0.0078(18)
C30 0.0401(19) 0.049(2) 0.061(2) 0.0114(17) -0.0007(16) -0.0045(16)

loop_
_atom_type_symbol
_atom_type_description
_atom_type_scat_dispersion_real
_atom_type_scat_dispersion_imag
_atom_type_scat_source
C C 0.0033 0.0016 'International Tables Vol C Tables 4.2.6.8 and 6.1.1.4'
H H 0.0000 0.0000 'International Tables Vol C Tables 4.2.6.8 and 6.1.1.4'
S S 0.1246 0.1234 'International Tables Vol C Tables 4.2.6.8 and 6.1.1.4'
Ru Ru -1.2594 0.8363 'International Tables Vol C Tables 4.2.6.8 and 6.1.1.4'

loop_
_geom_angle_atom_site_label_1
_geom_angle_atom_site_label_2
_geom_angle_atom_site_label_3
_geom_angle
_geom_angle_site_symmetry_1
_geom_angle_site_symmetry_3
C8 Ru1 C4 94.48(13) . .
C8 Ru1 C1 36.75(13) . .
C4 Ru1 C1 79.54(13) . .
C8 Ru1 C5 79.77(13) . .
C4 Ru1 C5 36.43(13) . .
C1 Ru1 C5 87.29(14) . .
C8 Ru1 S2 93.05(9) . .
C4 Ru1 S2 154.54(9) . .
C1 Ru1 S2 92.34(9) . .
C5 Ru1 S2 168.44(9) . .
C8 Ru1 S4 81.83(10) . .
C4 Ru1 S4 117.75(10) . .
C1 Ru1 S4 118.51(9) . .
C5 Ru1 S4 82.67(10) . .
S2 Ru1 S4 87.39(4) . .
C8 Ru1 S3 152.48(10) . .
C4 Ru1 S3 92.91(10) . .
C1 Ru1 S3 169.62(9) . .
C5 Ru1 S3 90.82(10) . .
S2 Ru1 S3 91.54(3) . .
S4 Ru1 S3 71.29(3) . .
C8 Ru1 S1 118.49(10) . .
C4 Ru1 S1 83.89(9) . .
C1 Ru1 S1 83.51(10) . .
C5 Ru1 S1 120.21(10) . .
S2 Ru1 S1 71.16(3) . .
S4 Ru1 S1 150.37(3) . .
S3 Ru1 S1 88.64(3) . .
C9 S1 Ru1 88.28(11) . .
C9 S2 Ru1 89.07(11) . .
C20 S3 Ru1 88.51(12) . .
C20 S4 Ru1 88.89(13) . .
C8 C1 C2 123.7(4) . .
C8 C1 Ru1 71.40(19) . .
C2 C1 Ru1 113.1(2) . .
C3 C2 C1 114.1(3) . .
C4 C3 C2 114.0(3) . .
C5 C4 C3 124.6(3) . .
C5 C4 Ru1 72.09(18) . .
C3 C4 Ru1 110.9(2) . .
C4 C5 C6 124.2(4) . .
C4 C5 Ru1 71.48(18) . .
C6 C5 Ru1 112.7(2) . .
C5 C6 C7 113.6(3) . .
C8 C7 C6 114.2(3) . .
C1 C8 C7 125.5(3) . .
C1 C8 Ru1 71.86(19) . .
C7 C8 Ru1 110.3(2) . .
C10 C9 S1 124.6(2) . .
C10 C9 S2 124.0(2) . .
S1 C9 S2 111.37(18) . .
C11 C10 C19 118.7(3) . .
C11 C10 C9 120.3(3) . .
C19 C10 C9 120.9(3) . .
C10 C11 C12 122.1(3) . .
C17 C12 C11 118.8(3) . .
C17 C12 C13 119.1(3) . .
C11 C12 C13 122.1(3) . .
C14 C13 C12 120.9(4) . .
C13 C14 C15 119.5(5) . .
C16 C15 C14 121.7(4) . .
C15 C16 C17 120.8(4) . .
C18 C17 C12 118.2(3) . .
C18 C17 C16 123.8(4) . .
C12 C17 C16 118.0(4) . .
C19 C18 C17 121.7(4) . .
C18 C19 C10 120.5(4) . .
C21 C20 S4 123.4(3) . .
C21 C20 S3 125.3(3) . .
S4 C20 S3 111.2(2) . .
C30 C21 C22 118.6(4) . .
C30 C21 C20 120.0(3) . .
C22 C21 C20 121.4(4) . .
C23 C22 C21 119.8(5) . .
C22 C23 C24 122.3(4) . .
C23 C24 C29 119.1(4) . .
C23 C24 C25 123.6(5) . .
C29 C24 C25 117.3(6) . .
C26 C25 C24 121.6(6) . .
C25 C26 C27 121.0(6) . .
C28 C27 C26 120.0(6) . .
C27 C28 C29 120.0(6) . .
C28 C29 C24 120.0(4) . .
C28 C29 C30 121.7(4) . .
C24 C29 C30 118.3(4) . .
C21 C30 C29 121.8(4) . .

loop_
_geom_bond_atom_site_label_1
_geom_bond_atom_site_label_2
_geom_bond_distance
_geom_bond_site_symmetry_2
Ru1 C8 2.211(3) .
Ru1 C4 2.214(3) .
Ru1 C1 2.217(3) .
Ru1 C5 2.222(3) .
Ru1 S2 2.3815(9) .
Ru1 S4 2.3825(9) .
Ru1 S3 2.3921(11) .
Ru1 S1 2.4061(10) .
S1 C9 1.686(3) .
S2 C9 1.687(3) .
S3 C20 1.687(4) .
S4 C20 1.684(3) .
C1 C8 1.395(5) .
C1 C2 1.526(5) .
C2 C3 1.520(5) .
C3 C4 1.512(5) .
C4 C5 1.387(5) .
C5 C6 1.529(5) .
C6 C7 1.529(5) .
C7 C8 1.506(5) .
C9 C10 1.465(4) .
C10 C11 1.367(5) .
C10 C19 1.417(4) .
C11 C12 1.417(4) .
C12 C17 1.416(5) .
C12 C13 1.420(5) .
C13 C14 1.361(5) .
C14 C15 1.395(7) .
C15 C16 1.348(7) .
C16 C17 1.419(5) .
C17 C18 1.414(6) .
C18 C19 1.365(5) .
C20 C21 1.459(5) .
C21 C30 1.374(5) .
C21 C22 1.425(5) .
C22 C23 1.363(7) .
C23 C24 1.387(7) .
C24 C29 1.412(6) .
C24 C25 1.424(7) .
C25 C26 1.332(9) .
C26 C27 1.387(9) .
C27 C28 1.382(7) .
C28 C29 1.397(7) .
C29 C30 1.418(5) .

loop_
_geom_torsion_atom_site_label_1
_geom_torsion_atom_site_label_2
_geom_torsion_atom_site_label_3
_geom_torsion_atom_site_label_4
_geom_torsion
_geom_torsion_site_symmetry_1
_geom_torsion_site_symmetry_2
_geom_torsion_site_symmetry_3
_geom_torsion_site_symmetry_4
C8 C1 C2 C3 -90.7(4) . . . .
Ru1 C1 C2 C3 -8.3(4) . . . .
C1 C2 C3 C4 27.3(5) . . . .
C2 C3 C4 C5 49.5(5) . . . .
C2 C3 C4 Ru1 -32.7(4) . . . .
C3 C4 C5 C6 1.9(5) . . . .
Ru1 C4 C5 C6 105.3(3) . . . .
C3 C4 C5 Ru1 -103.4(3) . . . .
C4 C5 C6 C7 -90.7(4) . . . .
Ru1 C5 C6 C7 -8.3(4) . . . .
C5 C6 C7 C8 28.6(5) . . . .
C2 C1 C8 C7 3.4(5) . . . .
Ru1 C1 C8 C7 -102.4(3) . . . .
C2 C1 C8 Ru1 105.8(3) . . . .
C6 C7 C8 C1 47.1(5) . . . .
C6 C7 C8 Ru1 -34.6(4) . . . .
Ru1 S1 C9 C10 176.1(3) . . . .
Ru1 S1 C9 S2 -3.02(17) . . . .
Ru1 S2 C9 C10 -176.1(3) . . . .
Ru1 S2 C9 S1 3.05(17) . . . .
S1 C9 C10 C11 6.9(5) . . . .
S2 C9 C10 C11 -174.1(3) . . . .
S1 C9 C10 C19 -173.0(3) . . . .
S2 C9 C10 C19 6.0(5) . . . .
C19 C10 C11 C12 -2.3(5) . . . .
C9 C10 C11 C12 177.7(3) . . . .
C10 C11 C12 C17 2.5(5) . . . .
C10 C11 C12 C13 -174.9(3) . . . .
C17 C12 C13 C14 0.2(6) . . . .
C11 C12 C13 C14 177.6(4) . . . .
C12 C13 C14 C15 0.9(8) . . . .
C13 C14 C15 C16 -0.8(8) . . . .
C14 C15 C16 C17 -0.5(8) . . . .
C11 C12 C17 C18 -0.3(5) . . . .
C13 C12 C17 C18 177.2(4) . . . .
C11 C12 C17 C16 -178.9(4) . . . .
C13 C12 C17 C16 -1.4(6) . . . .
C15 C16 C17 C18 -176.9(5) . . . .
C15 C16 C17 C12 1.6(7) . . . .
C12 C17 C18 C19 -2.0(6) . . . .
C16 C17 C18 C19 176.6(4) . . . .
C17 C18 C19 C10 2.2(6) . . . .
C11 C10 C19 C18 0.0(5) . . . .
C9 C10 C19 C18 179.9(3) . . . .
Ru1 S4 C20 C21 178.5(3) . . . .
Ru1 S4 C20 S3 -2.56(17) . . . .
Ru1 S3 C20 C21 -178.6(3) . . . .
Ru1 S3 C20 S4 2.55(17) . . . .
S4 C20 C21 C30 -4.6(5) . . . .
S3 C20 C21 C30 176.6(3) . . . .
S4 C20 C21 C22 174.1(3) . . . .
S3 C20 C21 C22 -4.6(5) . . . .
C30 C21 C22 C23 0.8(7) . . . .
C20 C21 C22 C23 -178.0(4) . . . .
C21 C22 C23 C24 0.6(8) . . . .
C22 C23 C24 C29 -1.2(8) . . . .
C22 C23 C24 C25 179.1(5) . . . .
C23 C24 C25 C26 -179.7(6) . . . .
C29 C24 C25 C26 0.6(8) . . . .
C24 C25 C26 C27 -0.8(10) . . . .
C25 C26 C27 C28 -0.1(10) . . . .
C26 C27 C28 C29 1.0(9) . . . .
C27 C28 C29 C24 -1.1(7) . . . .
C27 C28 C29 C30 179.1(4) . . . .
C23 C24 C29 C28 -179.4(5) . . . .
C25 C24 C29 C28 0.3(7) . . . .
C23 C24 C29 C30 0.4(6) . . . .
C25 C24 C29 C30 -179.9(4) . . . .
C22 C21 C30 C29 -1.6(6) . . . .
C20 C21 C30 C29 177.2(3) . . . .
C28 C29 C30 C21 -179.2(4) . . . .
C24 C29 C30 C21 1.1(6) . . . .
